data_1572295
loop_
_publ_author_name
'Knerr, Steven'
'Brendler, Erica'
'Gericke, Robert'
'Kroke, Edwin'
'Wagler, J\"org'

_publ_section_title
;
 Two Modifications of Nitrilotris(methylenephenylphosphinic) Acid: A
 Polymeric Network with Intermolecular (O=P--O--H)3 vs. Monomeric
 Molecules with Intramolecular (O=P--O--H)3 Hydrogen Bond Cyclotrimers
;
_journal_issue 7
_journal_name_full Crystals
_journal_page_first 662
_journal_paper_doi 10.3390/cryst14070662
_journal_volume 14
_journal_year 2024
_chemical_absolute_configuration ad
_chemical_formula_moiety 'C21 H24 N O6 P3'
_chemical_formula_sum 'C21 H24 N O6 P3'
_chemical_formula_weight 479.32
_space_group_crystal_system trigonal
_space_group_IT_number 161
_space_group_name_Hall 'R 3 -2"c'
_space_group_name_H-M_alt 'R 3 c :H'
_atom_sites_solution_hydrogens mixed
_atom_sites_solution_primary ShelXT
_audit_creation_method SHELXL-2019/3
_cell_angle_alpha 90
_cell_angle_beta 90
_cell_angle_gamma 120
_cell_formula_units_Z 6
_cell_length_a 18.2554(5)
_cell_length_b 18.2554(5)
_cell_length_c 11.4177(3)
_cell_measurement_reflns_used 16535
_cell_measurement_temperature 180(2)
_cell_measurement_theta_max 28.52
_cell_measurement_theta_min 2.23
_cell_volume 3295.28(15)
_computing_structure_refinement 'SHELXL-2019/2 (Sheldrick, 2019)'
_diffrn_ambient_temperature 180(2)
_diffrn_measured_fraction_theta_full 1.000
_diffrn_measured_fraction_theta_max 1.000
_diffrn_measurement_device_type 'Stoe IPDS 2T'
_diffrn_measurement_method 'omega scans'
_diffrn_radiation_type MoK\a
_diffrn_radiation_wavelength 0.71073
_diffrn_reflns_av_R_equivalents 0.0350
_diffrn_reflns_av_unetI/netI 0.0128
_diffrn_reflns_Laue_measured_fraction_full 1.000
_diffrn_reflns_Laue_measured_fraction_max 1.000
_diffrn_reflns_limit_h_max 24
_diffrn_reflns_limit_h_min -24
_diffrn_reflns_limit_k_max 24
_diffrn_reflns_limit_k_min -24
_diffrn_reflns_limit_l_max 14
_diffrn_reflns_limit_l_min -15
_diffrn_reflns_number 18163
_diffrn_reflns_point_group_measured_fraction_full 0.988
_diffrn_reflns_point_group_measured_fraction_max 0.983
_diffrn_reflns_theta_full 25.242
_diffrn_reflns_theta_max 27.993
_diffrn_reflns_theta_min 2.231
_exptl_absorpt_coefficient_mu 0.310
_exptl_absorpt_correction_type none
_exptl_crystal_colour colorless
_exptl_crystal_density_diffrn 1.449
_exptl_crystal_description block
_exptl_crystal_F_000 1500
_exptl_crystal_size_max 0.530
_exptl_crystal_size_mid 0.250
_exptl_crystal_size_min 0.150
_refine_diff_density_max 0.207
_refine_diff_density_min -0.152
_refine_diff_density_rms 0.032
_refine_ls_abs_structure_details
;
 Flack x determined using 773 quotients [(I+)-(I-)]/[(I+)+(I-)]
 (Parsons, Flack and Wagner, Acta Cryst. B69 (2013) 249-259).
;
_refine_ls_abs_structure_Flack -0.01(3)
_refine_ls_extinction_method none
_refine_ls_goodness_of_fit_ref 1.055
_refine_ls_hydrogen_treatment mixed
_refine_ls_matrix_type full
_refine_ls_number_parameters 98
_refine_ls_number_reflns 1748
_refine_ls_number_restraints 1
_refine_ls_restrained_S_all 1.054
_refine_ls_R_factor_all 0.0243
_refine_ls_R_factor_gt 0.0224
_refine_ls_shift/su_max 0.001
_refine_ls_shift/su_mean 0.000
_refine_ls_structure_factor_coef Fsqd
_refine_ls_weighting_details 'w=1/[\s^2^(Fo^2^)+(0.0398P)^2^+0.8406P] where P=(Fo^2^+2Fc^2^)/3'
_refine_ls_weighting_scheme calc
_refine_ls_wR_factor_gt 0.0602
_refine_ls_wR_factor_ref 0.0610
_reflns_Friedel_coverage 0.953
_reflns_Friedel_fraction_full 0.976
_reflns_Friedel_fraction_max 0.966
_reflns_number_gt 1669
_reflns_number_total 1748
_reflns_threshold_expression 'I > 2\s(I)'
_cod_data_source_file all-in-one-CIF.cif
_cod_data_source_block sk-46_01
_cod_original_cell_volume 3295.3(2)
_cod_database_code 1572295
_shelx_shelxl_version_number 2019/3
_shelx_space_group_comment
;
The symmetry employed for this shelxl refinement is uniquely defined
by the following loop, which should always be used as a source of
symmetry information in preference to the above space-group names.
They are only intended as comments.
;
_shelx_estimated_absorpt_t_min 0.853
_shelx_estimated_absorpt_t_max 0.955

loop_
_space_group_symop_operation_xyz
'x, y, z'
'-y, x-y, z'
'-x+y, -x, z'
'-y, -x, z+1/2'
'-x+y, y, z+1/2'
'x, x-y, z+1/2'
'x+2/3, y+1/3, z+1/3'
'-y+2/3, x-y+1/3, z+1/3'
'-x+y+2/3, -x+1/3, z+1/3'
'-y+2/3, -x+1/3, z+5/6'
'-x+y+2/3, y+1/3, z+5/6'
'x+2/3, x-y+1/3, z+5/6'
'x+1/3, y+2/3, z+2/3'
'-y+1/3, x-y+2/3, z+2/3'
'-x+y+1/3, -x+2/3, z+2/3'
'-y+1/3, -x+2/3, z+7/6'
'-x+y+1/3, y+2/3, z+7/6'
'x+1/3, x-y+2/3, z+7/6'

loop_
_atom_site_label
_atom_site_type_symbol
_atom_site_fract_x
_atom_site_fract_y
_atom_site_fract_z
_atom_site_U_iso_or_equiv
_atom_site_adp_type
_atom_site_occupancy
_atom_site_site_symmetry_order
_atom_site_calc_flag
_atom_site_refinement_flags_posn
_atom_site_refinement_flags_adp
_atom_site_refinement_flags_occupancy
_atom_site_disorder_assembly
_atom_site_disorder_group
P1 P 0.46343(3) 0.66398(4) 0.52222(6) 0.03063(14) Uani 1 1 d . . . . .
O1 O 0.40708(10) 0.59427(12) 0.60903(14) 0.0428(4) Uani 1 1 d . . . . .
H1O H 0.350(3) 0.561(3) 0.590(4) 0.094(14) Uiso 1 1 d . . . . .
O2 O 0.49672(10) 0.75281(10) 0.56742(16) 0.0448(4) Uani 1 1 d . . . . .
N1 N 0.333333 0.666667 0.4166(2) 0.0277(5) Uani 1 3 d S T P . .
C1 C 0.40124(13) 0.64831(13) 0.39074(18) 0.0305(4) Uani 1 1 d . . . . .
H1A H 0.437881 0.686252 0.327817 0.037 Uiso 1 1 calc R U . . .
H1B H 0.376673 0.589166 0.363393 0.037 Uiso 1 1 calc R U . . .
C2 C 0.55015(12) 0.64828(13) 0.48850(17) 0.0305(4) Uani 1 1 d . . . . .
C3 C 0.63263(13) 0.71589(14) 0.4854(2) 0.0377(4) Uani 1 1 d . . . . .
H3 H 0.643574 0.771963 0.497556 0.045 Uiso 1 1 calc R U . . .
C4 C 0.69892(14) 0.70085(18) 0.4644(2) 0.0481(6) Uani 1 1 d . . . . .
H4 H 0.755387 0.746821 0.462152 0.058 Uiso 1 1 calc R U . . .
C5 C 0.68320(16) 0.6198(2) 0.4467(2) 0.0482(6) Uani 1 1 d . . . . .
H5 H 0.728864 0.609903 0.432789 0.058 Uiso 1 1 calc R U . . .
C6 C 0.60163(17) 0.55281(16) 0.4491(2) 0.0454(5) Uani 1 1 d . . . . .
H6 H 0.591232 0.496988 0.436314 0.054 Uiso 1 1 calc R U . . .
C7 C 0.53453(14) 0.56628(14) 0.47004(19) 0.0360(4) Uani 1 1 d . . . . .
H7 H 0.478258 0.519915 0.471790 0.043 Uiso 1 1 calc R U . . .

loop_
_atom_site_aniso_label
_atom_site_aniso_U_11
_atom_site_aniso_U_22
_atom_site_aniso_U_33
_atom_site_aniso_U_23
_atom_site_aniso_U_13
_atom_site_aniso_U_12
P1 0.0284(3) 0.0357(3) 0.0307(2) -0.00236(17) -0.0007(2) 0.0182(2)
O1 0.0314(7) 0.0616(10) 0.0336(8) 0.0094(7) 0.0032(6) 0.0219(8)
O2 0.0413(9) 0.0459(9) 0.0547(10) -0.0188(8) -0.0153(7) 0.0274(8)
N1 0.0261(8) 0.0261(8) 0.0309(13) 0.000 0.000 0.0130(4)
C1 0.0311(9) 0.0336(9) 0.0288(9) -0.0023(7) 0.0013(7) 0.0176(8)
C2 0.0287(9) 0.0350(10) 0.0297(9) 0.0025(7) 0.0024(7) 0.0173(8)
C3 0.0306(10) 0.0355(10) 0.0425(11) 0.0046(8) 0.0034(8) 0.0132(9)
C4 0.0287(10) 0.0621(15) 0.0466(13) 0.0079(11) 0.0063(9) 0.0175(10)
C5 0.0472(12) 0.0760(17) 0.0400(12) 0.0043(11) 0.0047(10) 0.0447(13)
C6 0.0610(14) 0.0506(13) 0.0407(12) 0.0002(10) 0.0029(10) 0.0400(12)
C7 0.0392(10) 0.0344(9) 0.0354(10) 0.0000(8) 0.0022(8) 0.0192(8)

loop_
_atom_type_symbol
_atom_type_description
_atom_type_scat_dispersion_real
_atom_type_scat_dispersion_imag
_atom_type_scat_source
C C 0.0033 0.0016 'International Tables Vol C Tables 4.2.6.8 and 6.1.1.4'
H H 0.0000 0.0000 'International Tables Vol C Tables 4.2.6.8 and 6.1.1.4'
N N 0.0061 0.0033 'International Tables Vol C Tables 4.2.6.8 and 6.1.1.4'
O O 0.0106 0.0060 'International Tables Vol C Tables 4.2.6.8 and 6.1.1.4'
P P 0.1023 0.0942 'International Tables Vol C Tables 4.2.6.8 and 6.1.1.4'

loop_
_geom_angle_atom_site_label_1
_geom_angle_atom_site_label_2
_geom_angle_atom_site_label_3
_geom_angle
_geom_angle_site_symmetry_1
_geom_angle_site_symmetry_3
_geom_angle_publ_flag
O2 P1 O1 114.40(11) . . ?
O2 P1 C2 109.45(9) . . ?
O1 P1 C2 106.67(10) . . ?
O2 P1 C1 109.62(10) . . ?
O1 P1 C1 107.24(9) . . ?
C2 P1 C1 109.32(9) . . ?
P1 O1 H1O 117(3) . . ?
C1 N1 C1 116.04(9) . 2_665 ?
N1 C1 P1 109.29(15) . . ?
N1 C1 H1A 109.8 . . ?
P1 C1 H1A 109.8 . . ?
N1 C1 H1B 109.8 . . ?
P1 C1 H1B 109.8 . . ?
H1A C1 H1B 108.3 . . ?
C3 C2 C7 119.94(19) . . ?
C3 C2 P1 121.09(15) . . ?
C7 C2 P1 118.91(16) . . ?
C4 C3 C2 119.5(2) . . ?
C4 C3 H3 120.2 . . ?
C2 C3 H3 120.2 . . ?
C5 C4 C3 120.3(2) . . ?
C5 C4 H4 119.8 . . ?
C3 C4 H4 119.8 . . ?
C4 C5 C6 120.3(2) . . ?
C4 C5 H5 119.9 . . ?
C6 C5 H5 119.9 . . ?
C5 C6 C7 120.4(2) . . ?
C5 C6 H6 119.8 . . ?
C7 C6 H6 119.8 . . ?
C6 C7 C2 119.5(2) . . ?
C6 C7 H7 120.2 . . ?
C2 C7 H7 120.2 . . ?

loop_
_geom_bond_atom_site_label_1
_geom_bond_atom_site_label_2
_geom_bond_distance
_geom_bond_site_symmetry_2
_geom_bond_publ_flag
P1 O2 1.5099(17) . ?
P1 O1 1.5333(17) . ?
P1 C2 1.7861(19) . ?
P1 C1 1.817(2) . ?
O1 H1O 0.93(5) . ?
N1 C1 1.4669(19) . ?
C1 H1A 0.9900 . ?
C1 H1B 0.9900 . ?
C2 C3 1.391(3) . ?
C2 C7 1.393(3) . ?
C3 C4 1.389(3) . ?
C3 H3 0.9500 . ?
C4 C5 1.375(4) . ?
C4 H4 0.9500 . ?
C5 C6 1.375(4) . ?
C5 H5 0.9500 . ?
C6 C7 1.385(3) . ?
C6 H6 0.9500 . ?
C7 H7 0.9500 . ?

loop_
_geom_torsion_atom_site_label_1
_geom_torsion_atom_site_label_2
_geom_torsion_atom_site_label_3
_geom_torsion_atom_site_label_4
_geom_torsion
_geom_torsion_site_symmetry_1
_geom_torsion_site_symmetry_2
_geom_torsion_site_symmetry_3
_geom_torsion_site_symmetry_4
_geom_torsion_publ_flag
C1 N1 C1 P1 94.3(3) 2_665 . . . ?
C1 N1 C1 P1 -124.2(2) 3_565 . . . ?
O2 P1 C1 N1 -56.32(15) . . . . ?
O1 P1 C1 N1 68.42(15) . . . . ?
C2 P1 C1 N1 -176.30(12) . . . . ?
O2 P1 C2 C3 -11.2(2) . . . . ?
O1 P1 C2 C3 -135.44(17) . . . . ?
C1 P1 C2 C3 108.92(18) . . . . ?
O2 P1 C2 C7 166.11(16) . . . . ?
O1 P1 C2 C7 41.84(19) . . . . ?
C1 P1 C2 C7 -73.81(18) . . . . ?
C7 C2 C3 C4 -0.3(3) . . . . ?
P1 C2 C3 C4 176.95(17) . . . . ?
C2 C3 C4 C5 0.0(3) . . . . ?
C3 C4 C5 C6 0.3(4) . . . . ?
C4 C5 C6 C7 -0.4(4) . . . . ?
C5 C6 C7 C2 0.1(4) . . . . ?
C3 C2 C7 C6 0.2(3) . . . . ?
P1 C2 C7 C6 -177.07(17) . . . . ?
